data_4303072
loop_
_publ_author_name
'Mei-Ling Feng'
'Dong Ye'
'Xiao-Ying Huang'

_publ_contact_author_address
;
State Key Laboratory of Structural Chemistry
Fujian Institute of Research on the Structure of Matter
Chinese Academy of Sciences
Fuzhou, Fujian 350002
P. R. CHINA
;
_publ_contact_author_email xyhuang@fjirsm.ac.cn
_publ_contact_author_fax 86-59183793727
_publ_contact_author_name 'Prof Xiao-Ying Huang'
_publ_contact_author_phone 86-59183793727
_publ_section_title
;
Quaternary Tin(IV) Antimony(III) Sulfide Decorated with Lanthanum(III)
Ethylenediamine Complexes: [La(en)4SbSnS5]2.0.5H2O
;
_journal_name_full 'Inorganic Chemistry'
_journal_page_first 8060
_journal_page_last 8062
_journal_paper_doi 10.1021/ic901044k
_journal_volume 48
_journal_year 2009
_chemical_formula_moiety 'C16 H64 La2 N16 S10 Sb2 Sn2'
_chemical_formula_sum 'C16 H64 La2 N16 S10 Sb2 Sn2'
_chemical_formula_weight 1560.13
_chemical_name_systematic
; 
 ? 
;
_space_group_IT_number 14
_symmetry_cell_setting monoclinic
_symmetry_space_group_name_Hall '-P 2yn'
_symmetry_space_group_name_H-M 'P 1 21/n 1'
_atom_sites_solution_hydrogens geom
_atom_sites_solution_primary direct
_atom_sites_solution_secondary difmap
_audit_creation_method SHELXL-97
_cell_angle_alpha 90.00
_cell_angle_beta 98.996(4)
_cell_angle_gamma 90.00
_cell_formula_units_Z 2
_cell_length_a 10.7818(9)
_cell_length_b 16.3090(17)
_cell_length_c 14.2616(13)
_cell_measurement_reflns_used 6370
_cell_measurement_temperature 293(2)
_cell_measurement_theta_max 7.4719
_cell_measurement_theta_min 3.1463
_cell_volume 2476.9(4)
_computing_cell_refinement 'CrystalClear (Rigaku/MSC Inc., 2005)'
_computing_data_collection 'CrystalClear (Rigaku/MSC Inc., 2005)'
_computing_data_reduction 'CrystalClear (Rigaku/MSC Inc., 2005)'
_computing_molecular_graphics 'Diamond 3.0'
_computing_publication_material 'Windows Word 2003'
_computing_structure_refinement 'SHELXL-97 (Sheldrick, 1997)'
_computing_structure_solution 'SHELXS-97 (Sheldrick, 1990)'
_diffrn_ambient_temperature 293(2)
_diffrn_detector_area_resol_mean 14.6306
_diffrn_measured_fraction_theta_full 0.998
_diffrn_measured_fraction_theta_max 0.998
_diffrn_measurement_device_type 'Mercury70 (2x2 bin mode)'
_diffrn_measurement_method CCD_Profile_fitting
_diffrn_radiation_monochromator graphite
_diffrn_radiation_source 'fine-focus sealed tube'
_diffrn_radiation_type MoK\a
_diffrn_radiation_wavelength 0.71073
_diffrn_reflns_av_R_equivalents 0.0518
_diffrn_reflns_av_sigmaI/netI 0.0533
_diffrn_reflns_limit_h_max 14
_diffrn_reflns_limit_h_min -14
_diffrn_reflns_limit_k_max 21
_diffrn_reflns_limit_k_min -21
_diffrn_reflns_limit_l_max 16
_diffrn_reflns_limit_l_min -18
_diffrn_reflns_number 18897
_diffrn_reflns_theta_full 27.48
_diffrn_reflns_theta_max 27.48
_diffrn_reflns_theta_min 2.50
_exptl_absorpt_coefficient_mu 4.208
_exptl_absorpt_correction_T_max 0.430
_exptl_absorpt_correction_T_min 0.275
_exptl_absorpt_correction_type multi-scan
_exptl_absorpt_process_details 'CrystalClear (Rigaku/MSC Inc., 2005)'
_exptl_crystal_colour Orange
_exptl_crystal_density_diffrn 2.092
_exptl_crystal_density_method 'not measured'
_exptl_crystal_description Prismatic
_exptl_crystal_F_000 1496
_exptl_crystal_size_max 0.30
_exptl_crystal_size_mid 0.20
_exptl_crystal_size_min 0.20
_refine_diff_density_max 1.154
_refine_diff_density_min -1.220
_refine_diff_density_rms 0.177
_refine_ls_extinction_method none
_refine_ls_goodness_of_fit_ref 1.104
_refine_ls_hydrogen_treatment constr
_refine_ls_matrix_type full
_refine_ls_number_parameters 224
_refine_ls_number_reflns 5662
_refine_ls_number_restraints 0
_refine_ls_restrained_S_all 1.104
_refine_ls_R_factor_all 0.0524
_refine_ls_R_factor_gt 0.0427
_refine_ls_shift/su_max 0.001
_refine_ls_shift/su_mean 0.000
_refine_ls_structure_factor_coef Fsqd
_refine_ls_weighting_details 'calc w=1/[\s^2^(Fo^2^)+(0.0268P)^2^+4.0910P] where P=(Fo^2^+2Fc^2^)/3'
_refine_ls_weighting_scheme calc
_refine_ls_wR_factor_gt 0.0813
_refine_ls_wR_factor_ref 0.0859
_reflns_number_gt 4912
_reflns_number_total 5662
_reflns_threshold_expression >2sigma(I)
_cod_data_source_file ic901044k_si_001_2.cif
_cod_data_source_block compound-1'
_cod_depositor_comments
;
The following automatic conversions were performed:
'_exptl_absorpt_correction_type' value 'Multi-scan' changed to
'multi-scan' according to
'/home/saulius/struct/CIF-dictionaries/cif_core.dic' dictionary named
'cif_core.dic' version 2.4.1 from 2010-06-29.

Automatic conversion script
Id: cif_fix_enum 1527 2010-12-29 10:47:43Z saulius 
;
_cod_original_sg_symbol_H-M 'P 21/n'
_cod_database_code 4303072

loop_
_symmetry_equiv_pos_as_xyz
'x, y, z'
'-x+1/2, y+1/2, -z+1/2'
'-x, -y, -z'
'x-1/2, -y-1/2, z-1/2'

loop_
_atom_site_label
_atom_site_type_symbol
_atom_site_fract_x
_atom_site_fract_y
_atom_site_fract_z
_atom_site_U_iso_or_equiv
_atom_site_adp_type
_atom_site_occupancy
_atom_site_symmetry_multiplicity
_atom_site_calc_flag
_atom_site_refinement_flags
_atom_site_disorder_assembly
_atom_site_disorder_group
La1 La 0.00627(3) 0.278129(19) 0.55320(2) 0.02278(9) Uani 1 1 d . B .
Sb1 Sb 0.59152(3) 0.61128(2) 0.57809(3) 0.02626(10) Uani 1 1 d . . .
Sn1 Sn 0.35405(3) 0.45870(2) 0.65717(2) 0.02225(10) Uani 1 1 d . . .
S1 S 0.35857(16) 0.42078(11) 0.81457(10) 0.0383(4) Uani 1 1 d . . .
S2 S 0.51933(13) 0.39203(10) 0.58775(10) 0.0331(3) Uani 1 1 d . . .
S3 S 0.17083(12) 0.42863(9) 0.54775(10) 0.0274(3) Uani 1 1 d . . .
S4 S 0.39409(13) 0.60583(9) 0.65214(10) 0.0288(3) Uani 1 1 d . . .
S5 S 0.61475(15) 0.75307(10) 0.59852(11) 0.0368(4) Uani 1 1 d . . .
N1 N 0.0576(5) 0.1102(3) 0.5412(4) 0.0398(13) Uani 1 1 d . . .
H1A H 0.0380 0.0847 0.5929 0.048 Uiso 1 1 calc R . .
H1B H 0.0090 0.0891 0.4899 0.048 Uiso 1 1 calc R . .
N2 N 0.2451(4) 0.2296(3) 0.6017(4) 0.0338(12) Uani 1 1 d . . .
H2A H 0.2890 0.2494 0.5580 0.041 Uiso 1 1 calc R . .
H2B H 0.2757 0.2537 0.6573 0.041 Uiso 1 1 calc R . .
C1 C 0.1899(6) 0.0946(4) 0.5344(5) 0.0410(16) Uani 1 1 d . . .
H1C H 0.2076 0.1120 0.4728 0.049 Uiso 1 1 calc R . .
H1D H 0.2074 0.0363 0.5412 0.049 Uiso 1 1 calc R . .
C2 C 0.2717(6) 0.1413(4) 0.6118(4) 0.0402(15) Uani 1 1 d . . .
H2C H 0.2557 0.1225 0.6733 0.048 Uiso 1 1 calc R . .
H2D H 0.3595 0.1312 0.6079 0.048 Uiso 1 1 calc R . .
N3 N 0.0578(4) 0.3308(3) 0.7357(3) 0.0331(11) Uani 1 1 d . . .
H3A H 0.0345 0.2919 0.7741 0.040 Uiso 1 1 calc R . .
H3B H 0.1412 0.3380 0.7513 0.040 Uiso 1 1 calc R . .
N4 N -0.1521(5) 0.3929(3) 0.6026(3) 0.0345(12) Uani 1 1 d . . .
H4A H -0.1375 0.4404 0.5741 0.041 Uiso 1 1 calc R . .
H4B H -0.2313 0.3775 0.5800 0.041 Uiso 1 1 calc R . .
C3 C -0.0069(6) 0.4085(4) 0.7516(5) 0.0409(15) Uani 1 1 d . . .
H3C H 0.0358 0.4537 0.7260 0.049 Uiso 1 1 calc R . .
H3D H -0.0024 0.4174 0.8193 0.049 Uiso 1 1 calc R . .
C4 C -0.1424(6) 0.4078(4) 0.7057(4) 0.0392(15) Uani 1 1 d . . .
H4C H -0.1870 0.3651 0.7342 0.047 Uiso 1 1 calc R . .
H4D H -0.1809 0.4600 0.7164 0.047 Uiso 1 1 calc R . .
N5 N 0.0671(5) 0.2342(3) 0.3817(3) 0.0341(11) Uani 1 1 d . . .
H5A H 0.1513 0.2351 0.3863 0.041 Uiso 1 1 calc R . .
H5B H 0.0421 0.1820 0.3697 0.041 Uiso 1 1 calc R . .
N6 N -0.0700(4) 0.3783(3) 0.4051(4) 0.0359(12) Uani 1 1 d . . .
H6A H -0.1502 0.3665 0.3811 0.043 Uiso 1 1 calc R . .
H6B H -0.0674 0.4305 0.4259 0.043 Uiso 1 1 calc R . .
C5 C 0.0137(8) 0.2849(4) 0.2998(4) 0.0519(19) Uani 1 1 d . . .
H5C H 0.0648 0.2796 0.2499 0.062 Uiso 1 1 calc R . .
H5D H -0.0703 0.2660 0.2752 0.062 Uiso 1 1 calc R . .
C6 C 0.0091(7) 0.3709(4) 0.3279(4) 0.0454(17) Uani 1 1 d . . .
H6C H -0.0267 0.4039 0.2737 0.054 Uiso 1 1 calc R . .
H6D H 0.0933 0.3907 0.3504 0.054 Uiso 1 1 calc R . .
N7 N -0.1312(5) 0.1903(4) 0.6627(3) 0.0450(14) Uani 1 1 d . . .
H7A H -0.0797 0.1493 0.6864 0.054 Uiso 1 1 d R B .
H7B H -0.1522 0.2204 0.7108 0.054 Uiso 1 1 d R . .
N8 N -0.2209(5) 0.2213(3) 0.4671(4) 0.0376(12) Uani 1 1 d . . .
H8A H -0.2755 0.2634 0.4601 0.045 Uiso 1 1 calc R A 1
H8B H -0.2128 0.2035 0.4086 0.045 Uiso 1 1 calc R A 1
C7A C -0.2736(13) 0.1842(9) 0.6137(11) 0.040(2) Uani 0.473(10) 1 d P B 1
H7C H -0.3189 0.1459 0.6479 0.048 Uiso 0.473(10) 1 calc PR B 1
H7D H -0.3139 0.2374 0.6135 0.048 Uiso 0.473(10) 1 calc PR B 1
C8A C -0.2737(16) 0.1558(12) 0.5166(17) 0.041(3) Uani 0.473(10) 1 d P B 1
H8C H -0.2234 0.1065 0.5164 0.050 Uiso 0.473(10) 1 calc PR B 1
H8D H -0.3586 0.1437 0.4862 0.050 Uiso 0.473(10) 1 calc PR B 1
C7B C -0.2233(11) 0.1344(8) 0.6134(9) 0.040(2) Uani 0.527(10) 1 d P B 2
H7G H -0.2758 0.1123 0.6567 0.048 Uiso 0.527(10) 1 calc PR B 2
H7H H -0.1820 0.0892 0.5866 0.048 Uiso 0.527(10) 1 calc PR B 2
C8B C -0.3038(15) 0.1843(11) 0.5333(15) 0.041(3) Uani 0.527(10) 1 d P B 2
H8G H -0.3661 0.1488 0.4975 0.050 Uiso 0.527(10) 1 calc PR B 2
H8H H -0.3476 0.2278 0.5611 0.050 Uiso 0.527(10) 1 calc PR B 2

loop_
_atom_site_aniso_label
_atom_site_aniso_U_11
_atom_site_aniso_U_22
_atom_site_aniso_U_33
_atom_site_aniso_U_23
_atom_site_aniso_U_13
_atom_site_aniso_U_12
La1 0.02052(16) 0.02362(19) 0.02400(16) 0.00116(12) 0.00285(12) -0.00044(12)
Sb1 0.02169(19) 0.0301(2) 0.0279(2) -0.00234(15) 0.00669(15) -0.00240(15)
Sn1 0.02051(18) 0.0242(2) 0.02233(19) -0.00151(14) 0.00443(14) -0.00082(14)
S1 0.0447(9) 0.0453(10) 0.0251(7) 0.0076(7) 0.0057(6) 0.0028(7)
S2 0.0234(7) 0.0424(10) 0.0330(7) -0.0101(6) 0.0032(6) 0.0067(6)
S3 0.0227(7) 0.0277(8) 0.0304(7) 0.0015(6) -0.0001(5) -0.0053(6)
S4 0.0250(7) 0.0247(8) 0.0395(8) -0.0049(6) 0.0134(6) -0.0041(6)
S5 0.0402(9) 0.0338(9) 0.0400(8) -0.0098(7) 0.0176(7) -0.0115(7)
N1 0.043(3) 0.037(3) 0.041(3) 0.004(2) 0.010(2) -0.001(2)
N2 0.030(3) 0.034(3) 0.037(3) 0.003(2) 0.003(2) 0.004(2)
C1 0.046(4) 0.028(4) 0.051(4) 0.009(3) 0.015(3) 0.009(3)
C2 0.033(3) 0.043(4) 0.044(4) 0.013(3) 0.004(3) 0.012(3)
N3 0.031(3) 0.036(3) 0.032(3) 0.004(2) 0.004(2) -0.004(2)
N4 0.030(3) 0.033(3) 0.042(3) 0.007(2) 0.008(2) 0.003(2)
C3 0.044(4) 0.037(4) 0.042(4) -0.008(3) 0.009(3) -0.004(3)
C4 0.041(4) 0.034(4) 0.047(4) 0.003(3) 0.021(3) 0.008(3)
N5 0.035(3) 0.034(3) 0.033(3) 0.005(2) 0.007(2) 0.001(2)
N6 0.027(3) 0.031(3) 0.046(3) 0.002(2) -0.005(2) 0.000(2)
C5 0.076(5) 0.054(5) 0.025(3) 0.005(3) 0.008(3) 0.006(4)
C6 0.060(4) 0.043(4) 0.030(3) 0.009(3) -0.001(3) -0.002(3)
N7 0.053(3) 0.055(4) 0.028(3) -0.001(2) 0.012(2) -0.017(3)
N8 0.035(3) 0.039(3) 0.036(3) 0.000(2) -0.002(2) -0.003(2)
C7A 0.031(5) 0.037(7) 0.055(5) 0.002(5) 0.013(4) -0.006(4)
C8A 0.018(7) 0.032(10) 0.074(9) 0.005(8) 0.003(6) 0.005(5)
C7B 0.031(5) 0.037(7) 0.055(5) 0.002(5) 0.013(4) -0.006(4)
C8B 0.018(7) 0.032(10) 0.074(9) 0.005(8) 0.003(6) 0.005(5)

loop_
_atom_type_symbol
_atom_type_description
_atom_type_scat_dispersion_real
_atom_type_scat_dispersion_imag
_atom_type_scat_source
C C 0.0033 0.0016 'International Tables Vol C Tables 4.2.6.8 and 6.1.1.4'
H H 0.0000 0.0000 'International Tables Vol C Tables 4.2.6.8 and 6.1.1.4'
N N 0.0061 0.0033 'International Tables Vol C Tables 4.2.6.8 and 6.1.1.4'
S S 0.1246 0.1234 'International Tables Vol C Tables 4.2.6.8 and 6.1.1.4'
Sn Sn -0.6537 1.4246 'International Tables Vol C Tables 4.2.6.8 and 6.1.1.4'
Sb Sb -0.5866 1.5461 'International Tables Vol C Tables 4.2.6.8 and 6.1.1.4'
La La -0.2871 2.4523 'International Tables Vol C Tables 4.2.6.8 and 6.1.1.4'

loop_
_geom_angle_atom_site_label_1
_geom_angle_atom_site_label_2
_geom_angle_atom_site_label_3
_geom_angle
_geom_angle_site_symmetry_1
_geom_angle_site_symmetry_3
_geom_angle_publ_flag
N2 La1 N6 123.00(15) . . ?
N2 La1 N4 139.37(15) . . ?
N6 La1 N4 69.90(15) . . ?
N2 La1 N3 78.55(15) . . ?
N6 La1 N3 123.45(15) . . ?
N4 La1 N3 64.76(15) . . ?
N2 La1 N7 106.49(16) . . ?
N6 La1 N7 129.93(16) . . ?
N4 La1 N7 77.98(17) . . ?
N3 La1 N7 70.40(15) . . ?
N2 La1 N8 140.85(15) . . ?
N6 La1 N8 73.18(15) . . ?
N4 La1 N8 78.05(16) . . ?
N3 La1 N8 125.08(15) . . ?
N7 La1 N8 63.13(15) . . ?
N2 La1 N5 78.32(15) . . ?
N6 La1 N5 62.80(15) . . ?
N4 La1 N5 131.85(14) . . ?
N3 La1 N5 154.39(15) . . ?
N7 La1 N5 127.26(15) . . ?
N8 La1 N5 80.30(15) . . ?
N2 La1 N1 62.37(15) . . ?
N6 La1 N1 125.67(15) . . ?
N4 La1 N1 146.27(15) . . ?
N3 La1 N1 110.78(15) . . ?
N7 La1 N1 69.62(17) . . ?
N8 La1 N1 79.18(16) . . ?
N5 La1 N1 67.10(15) . . ?
N2 La1 S3 72.76(11) . . ?
N6 La1 S3 66.29(11) . . ?
N4 La1 S3 80.93(11) . . ?
N3 La1 S3 74.69(10) . . ?
N7 La1 S3 144.35(11) . . ?
N8 La1 S3 138.68(11) . . ?
N5 La1 S3 88.06(11) . . ?
N1 La1 S3 131.76(11) . . ?
S5 Sb1 S2 99.60(6) . 3_666 ?
S5 Sb1 S4 93.65(5) . . ?
S2 Sb1 S4 94.95(5) 3_666 . ?
S1 Sn1 S3 118.10(6) . . ?
S1 Sn1 S2 111.68(6) . . ?
S3 Sn1 S2 103.20(5) . . ?
S1 Sn1 S4 108.25(6) . . ?
S3 Sn1 S4 108.50(5) . . ?
S2 Sn1 S4 106.49(5) . . ?
Sn1 S2 Sb1 97.11(5) . 3_666 ?
Sn1 S3 La1 125.50(5) . . ?
Sn1 S4 Sb1 102.23(5) . . ?
C1 N1 La1 112.2(4) . . ?
C1 N1 H1A 109.2 . . ?
La1 N1 H1A 109.2 . . ?
C1 N1 H1B 109.2 . . ?
La1 N1 H1B 109.2 . . ?
H1A N1 H1B 107.9 . . ?
C2 N2 La1 118.7(4) . . ?
C2 N2 H2A 107.7 . . ?
La1 N2 H2A 107.7 . . ?
C2 N2 H2B 107.7 . . ?
La1 N2 H2B 107.7 . . ?
H2A N2 H2B 107.1 . . ?
N1 C1 C2 109.1(5) . . ?
N1 C1 H1C 109.9 . . ?
C2 C1 H1C 109.9 . . ?
N1 C1 H1D 109.9 . . ?
C2 C1 H1D 109.9 . . ?
H1C C1 H1D 108.3 . . ?
N2 C2 C1 109.9(5) . . ?
N2 C2 H2C 109.7 . . ?
C1 C2 H2C 109.7 . . ?
N2 C2 H2D 109.7 . . ?
C1 C2 H2D 109.7 . . ?
H2C C2 H2D 108.2 . . ?
C3 N3 La1 112.8(3) . . ?
C3 N3 H3A 109.0 . . ?
La1 N3 H3A 109.0 . . ?
C3 N3 H3B 109.0 . . ?
La1 N3 H3B 109.0 . . ?
H3A N3 H3B 107.8 . . ?
C4 N4 La1 115.1(3) . . ?
C4 N4 H4A 108.5 . . ?
La1 N4 H4A 108.5 . . ?
C4 N4 H4B 108.5 . . ?
La1 N4 H4B 108.5 . . ?
H4A N4 H4B 107.5 . . ?
N3 C3 C4 112.0(5) . . ?
N3 C3 H3C 109.2 . . ?
C4 C3 H3C 109.2 . . ?
N3 C3 H3D 109.2 . . ?
C4 C3 H3D 109.2 . . ?
H3C C3 H3D 107.9 . . ?
N4 C4 C3 110.3(5) . . ?
N4 C4 H4C 109.6 . . ?
C3 C4 H4C 109.6 . . ?
N4 C4 H4D 109.6 . . ?
C3 C4 H4D 109.6 . . ?
H4C C4 H4D 108.1 . . ?
C5 N5 La1 116.4(4) . . ?
C5 N5 H5A 108.2 . . ?
La1 N5 H5A 108.2 . . ?
C5 N5 H5B 108.2 . . ?
La1 N5 H5B 108.2 . . ?
H5A N5 H5B 107.3 . . ?
C6 N6 La1 112.9(4) . . ?
C6 N6 H6A 109.0 . . ?
La1 N6 H6A 109.0 . . ?
C6 N6 H6B 109.0 . . ?
La1 N6 H6B 109.0 . . ?
H6A N6 H6B 107.8 . . ?
C6 C5 N5 110.4(5) . . ?
C6 C5 H5C 109.6 . . ?
N5 C5 H5C 109.6 . . ?
C6 C5 H5D 109.6 . . ?
N5 C5 H5D 109.6 . . ?
H5C C5 H5D 108.1 . . ?
C5 C6 N6 109.0(5) . . ?
C5 C6 H6C 109.9 . . ?
N6 C6 H6C 109.9 . . ?
C5 C6 H6D 109.9 . . ?
N6 C6 H6D 109.9 . . ?
H6C C6 H6D 108.3 . . ?
C7B N7 La1 116.5(6) . . ?
C7A N7 La1 110.9(6) . . ?
C7B N7 H7A 92.9 . . ?
C7A N7 H7A 128.0 . . ?
La1 N7 H7A 104.3 . . ?
C7B N7 H7B 118.6 . . ?
C7A N7 H7B 91.6 . . ?
La1 N7 H7B 112.0 . . ?
H7A N7 H7B 109.5 . . ?
C8A N8 La1 115.2(9) . . ?
C8B N8 La1 115.4(8) . . ?
C8A N8 H8A 108.5 . . ?
C8B N8 H8A 86.1 . . ?
La1 N8 H8A 108.5 . . ?
C8A N8 H8B 108.5 . . ?
C8B N8 H8B 126.8 . . ?
La1 N8 H8B 108.5 . . ?
H8A N8 H8B 107.5 . . ?
C8A C7A N7 107.1(11) . . ?
C8A C7A H7C 110.3 . . ?
N7 C7A H7C 110.3 . . ?
C8A C7A H7D 110.3 . . ?
N7 C7A H7D 110.3 . . ?
H7C C7A H7D 108.5 . . ?
N8 C8A C7A 106.7(15) . . ?
N8 C8A H8C 110.4 . . ?
C7A C8A H8C 110.4 . . ?
N8 C8A H8D 110.4 . . ?
C7A C8A H8D 110.4 . . ?
H8C C8A H8D 108.6 . . ?
N7 C7B C8B 106.8(11) . . ?
N7 C7B H7G 110.4 . . ?
C8B C7B H7G 110.4 . . ?
N7 C7B H7H 110.4 . . ?
C8B C7B H7H 110.4 . . ?
H7G C7B H7H 108.6 . . ?
N8 C8B C7B 110.4(10) . . ?
N8 C8B H8G 109.6 . . ?
C7B C8B H8G 109.6 . . ?
N8 C8B H8H 109.6 . . ?
C7B C8B H8H 109.6 . . ?
H8G C8B H8H 108.1 . . ?

loop_
_geom_bond_atom_site_label_1
_geom_bond_atom_site_label_2
_geom_bond_distance
_geom_bond_site_symmetry_2
_geom_bond_publ_flag
La1 N2 2.679(5) . ?
La1 N6 2.694(5) . ?
La1 N4 2.700(5) . ?
La1 N3 2.714(5) . ?
La1 N7 2.723(5) . ?
La1 N8 2.725(5) . ?
La1 N5 2.725(5) . ?
La1 N1 2.805(5) . ?
La1 S3 3.0367(14) . ?
Sb1 S5 2.3393(16) . ?
Sb1 S2 2.4781(15) 3_666 ?
Sb1 S4 2.5214(14) . ?
Sn1 S1 2.3216(15) . ?
Sn1 S3 2.3693(14) . ?
Sn1 S2 2.4269(14) . ?
Sn1 S4 2.4410(15) . ?
S2 Sb1 2.4781(15) 3_666 ?
N1 C1 1.467(8) . ?
N1 H1A 0.9000 . ?
N1 H1B 0.9000 . ?
N2 C2 1.471(8) . ?
N2 H2A 0.9000 . ?
N2 H2B 0.9000 . ?
C1 C2 1.507(9) . ?
C1 H1C 0.9700 . ?
C1 H1D 0.9700 . ?
C2 H2C 0.9700 . ?
C2 H2D 0.9700 . ?
N3 C3 1.482(8) . ?
N3 H3A 0.9000 . ?
N3 H3B 0.9000 . ?
N4 C4 1.479(8) . ?
N4 H4A 0.9000 . ?
N4 H4B 0.9000 . ?
C3 C4 1.504(9) . ?
C3 H3C 0.9700 . ?
C3 H3D 0.9700 . ?
C4 H4C 0.9700 . ?
C4 H4D 0.9700 . ?
N5 C5 1.473(7) . ?
N5 H5A 0.9000 . ?
N5 H5B 0.9000 . ?
N6 C6 1.500(8) . ?
N6 H6A 0.9000 . ?
N6 H6B 0.9000 . ?
C5 C6 1.461(9) . ?
C5 H5C 0.9700 . ?
C5 H5D 0.9700 . ?
C6 H6C 0.9700 . ?
C6 H6D 0.9700 . ?
N7 C7B 1.447(13) . ?
N7 C7A 1.588(15) . ?
N7 H7A 0.9000 . ?
N7 H7B 0.8999 . ?
N8 C8A 1.44(2) . ?
N8 C8B 1.522(19) . ?
N8 H8A 0.9000 . ?
N8 H8B 0.9000 . ?
C7A C8A 1.46(3) . ?
C7A H7C 0.9700 . ?
C7A H7D 0.9700 . ?
C8A H8C 0.9700 . ?
C8A H8D 0.9700 . ?
C7B C8B 1.55(2) . ?
C7B H7G 0.9700 . ?
C7B H7H 0.9700 . ?
C8B H8G 0.9700 . ?
C8B H8H 0.9700 . ?

loop_
_geom_hbond_atom_site_label_D
_geom_hbond_atom_site_label_H
_geom_hbond_atom_site_label_A
_geom_hbond_distance_DH
_geom_hbond_distance_HA
_geom_hbond_distance_DA
_geom_hbond_angle_DHA
_geom_hbond_site_symmetry_A
N5 H5A S5 0.90 2.51 3.404(5) 176.5 3_666
N2 H2A S5 0.90 2.60 3.445(5) 155.8 3_666
N3 H3B S1 0.90 2.73 3.577(5) 156.8 .
N1 H1B S1 0.90 2.76 3.625(6) 160.6 4_565
N5 H5B S1 0.90 2.62 3.418(5) 148.3 4_565
N8 H8B S1 0.90 2.61 3.379(5) 143.7 4_565
N3 H3A S5 0.90 2.68 3.469(5) 146.4 2_546
N7 H7B S5 0.90 2.74 3.533(5) 147.8 2_546
N7 H7A S4 0.90 2.89 3.646(6) 142.2 2_546
N4 H4A S3 0.90 2.74 3.602(5) 160.4 3_566
N6 H6A S4 0.90 2.64 3.472(5) 154.6 3_566
N6 H6B S3 0.90 2.61 3.432(5) 152.8 3_566
N8 H8A S4 0.90 2.85 3.652(5) 149.6 3_566
N4 H4B S2 0.90 2.72 3.516(5) 148.3 1_455
